data_7210610
loop_
_publ_author_name
'Merkens, Carina'
'Pan, Fangfang'
'Englert, Ulli'

_publ_section_title
;
 3-(4-Pyridyl)-2,4-pentanedione -- a bridge between coordinative, halogen,
 and hydrogen bonds
;
_journal_issue 40
_journal_name_full CrystEngComm
_journal_page_first 8153
_journal_paper_doi 10.1039/c3ce41306c
_journal_volume 15
_journal_year 2013
_chemical_formula_moiety 'C10 H11 N O2, 0.5(C6 F4 I2)'
_chemical_formula_sum 'C13 H11 F2 I N O2'
_chemical_formula_weight 378.13
_chemical_name_common HacacPy-TFDIB
_space_group_IT_number 2
_symmetry_cell_setting triclinic
_symmetry_space_group_name_Hall '-P 1'
_symmetry_space_group_name_H-M 'P -1'
_atom_sites_solution_hydrogens geom
_atom_sites_solution_primary direct
_atom_sites_solution_secondary difmap
_audit_creation_method SHELXL-97
_cell_angle_alpha 81.132(15)
_cell_angle_beta 78.539(15)
_cell_angle_gamma 62.600(12)
_cell_formula_units_Z 2
_cell_length_a 7.142(6)
_cell_length_b 7.388(6)
_cell_length_c 14.672(13)
_cell_measurement_reflns_used 1848
_cell_measurement_temperature 100(2)
_cell_measurement_theta_max 23.23
_cell_measurement_theta_min 2.84
_cell_volume 671.9(10)
_computing_cell_refinement 'Bruker SAINT'
_computing_data_collection 'Bruker SMART'
_computing_data_reduction 'Bruker SAINT'
_computing_structure_refinement 'SHELXL-97 (Sheldrick, 1997)'
_computing_structure_solution 'SHELXS-97 (Sheldrick, 1990)'
_diffrn_ambient_temperature 100(2)
_diffrn_measured_fraction_theta_full 0.999
_diffrn_measured_fraction_theta_max 0.933
_diffrn_measurement_device_type 'CCD area detector'
_diffrn_measurement_method 'omega scans'
_diffrn_radiation_monochromator graphite
_diffrn_radiation_source microsource
_diffrn_radiation_type MoK\a
_diffrn_radiation_wavelength 0.71073
_diffrn_reflns_av_R_equivalents 0.0935
_diffrn_reflns_av_sigmaI/netI 0.1070
_diffrn_reflns_limit_h_max 8
_diffrn_reflns_limit_h_min -8
_diffrn_reflns_limit_k_max 9
_diffrn_reflns_limit_k_min -9
_diffrn_reflns_limit_l_max 18
_diffrn_reflns_limit_l_min -18
_diffrn_reflns_number 7608
_diffrn_reflns_theta_full 25.00
_diffrn_reflns_theta_max 27.26
_diffrn_reflns_theta_min 1.42
_exptl_absorpt_coefficient_mu 2.403
_exptl_absorpt_correction_T_max 0.9314
_exptl_absorpt_correction_T_min 0.5229
_exptl_absorpt_correction_type multi-scan
_exptl_absorpt_process_details SADABS
_exptl_crystal_colour colorless
_exptl_crystal_density_diffrn 1.869
_exptl_crystal_density_method 'not measured'
_exptl_crystal_description plate
_exptl_crystal_F_000 366
_exptl_crystal_size_max 0.31
_exptl_crystal_size_mid 0.12
_exptl_crystal_size_min 0.03
_refine_diff_density_max 1.848
_refine_diff_density_min -1.687
_refine_diff_density_rms 0.205
_refine_ls_extinction_method none
_refine_ls_goodness_of_fit_ref 0.955
_refine_ls_hydrogen_treatment mixed
_refine_ls_matrix_type full
_refine_ls_number_parameters 178
_refine_ls_number_reflns 2821
_refine_ls_number_restraints 1
_refine_ls_restrained_S_all 0.955
_refine_ls_R_factor_all 0.0811
_refine_ls_R_factor_gt 0.0550
_refine_ls_shift/su_max 0.000
_refine_ls_shift/su_mean 0.000
_refine_ls_structure_factor_coef Fsqd
_refine_ls_weighting_details 'calc w=1/[\s^2^(Fo^2^)+(0.0675P)^2^+0.0000P] where P=(Fo^2^+2Fc^2^)/3'
_refine_ls_weighting_scheme calc
_refine_ls_wR_factor_gt 0.1243
_refine_ls_wR_factor_ref 0.1350
_reflns_number_gt 2079
_reflns_number_total 2821
_reflns_threshold_expression >2sigma(I)
_cod_data_source_file c3ce41306c.txt
_cod_data_source_block 1
_cod_depositor_comments
;
The following automatic conversions were performed:

data name '_iucr_refine_instruction_details' was replaced with
'_iucr_refine_instructions_details' as specified in the replacement
file 'data/replacement-values/replacement_tags.lst'.

Automatic conversion script
Id: cif_correct_tags 9268 2022-04-12 08:56:07Z antanas 
;
_cod_original_sg_symbol_H-M P-1
_cod_database_code 7210610

loop_
_symmetry_equiv_pos_as_xyz
'x, y, z'
'-x, -y, -z'

loop_
_atom_site_label
_atom_site_type_symbol
_atom_site_fract_x
_atom_site_fract_y
_atom_site_fract_z
_atom_site_U_iso_or_equiv
_atom_site_adp_type
_atom_site_occupancy
_atom_site_symmetry_multiplicity
_atom_site_calc_flag
_atom_site_refinement_flags
I1 I 0.77193(7) 0.52137(7) 0.42180(4) 0.0321(2) Uani 1 1 d .
F2 F 0.7827(7) 0.2814(6) 0.6290(3) 0.0377(11) Uani 1 1 d .
F1 F 1.0562(7) 0.1129(6) 0.3151(3) 0.0375(10) Uani 1 1 d .
C11 C 0.9160(11) 0.2077(11) 0.4701(6) 0.0319(17) Uani 1 1 d .
C12 C 0.8893(11) 0.1448(11) 0.5633(5) 0.0294(16) Uani 1 1 d .
C13 C 1.0272(11) 0.0600(12) 0.4073(6) 0.0336(18) Uani 1 1 d .
O1 O 0.6868(9) 0.2247(8) 0.9216(4) 0.0380(13) Uani 1 1 d D
H1D H 0.551(6) 0.243(15) 0.936(6) 0.07(3) Uiso 1 1 d D
O2 O 0.2961(8) 0.3988(8) 0.9580(4) 0.0383(13) Uani 1 1 d .
N1 N 0.4346(9) 1.0816(9) 0.6670(5) 0.0333(15) Uani 1 1 d .
C1 C 0.8928(12) 0.3718(12) 0.8226(6) 0.0399(19) Uani 1 1 d .
H1A H 0.9802 0.3464 0.8711 0.060 Uiso 1 1 calc R
H1B H 0.8752 0.4999 0.7860 0.060 Uiso 1 1 calc R
H1C H 0.9631 0.2589 0.7815 0.060 Uiso 1 1 calc R
C2 C 0.6792(12) 0.3873(11) 0.8669(6) 0.0340(18) Uani 1 1 d .
C3 C 0.4868(11) 0.5551(10) 0.8558(5) 0.0295(16) Uani 1 1 d .
C4 C 0.2931(11) 0.5544(11) 0.9068(5) 0.0321(17) Uani 1 1 d .
C5 C 0.0829(12) 0.7378(12) 0.9003(6) 0.0386(19) Uani 1 1 d .
H5A H -0.0324 0.7035 0.9318 0.058 Uiso 1 1 calc R
H5B H 0.0658 0.7800 0.8346 0.058 Uiso 1 1 calc R
H5C H 0.0779 0.8499 0.9304 0.058 Uiso 1 1 calc R
C6 C 0.4779(10) 0.7374(10) 0.7905(5) 0.0291(17) Uani 1 1 d .
C7 C 0.4770(12) 0.7368(11) 0.6970(5) 0.0328(17) Uani 1 1 d .
H7 H 0.4924 0.6182 0.6725 0.039 Uiso 1 1 calc R
C8 C 0.4536(12) 0.9109(11) 0.6384(6) 0.0358(18) Uani 1 1 d .
H8 H 0.4509 0.9074 0.5742 0.043 Uiso 1 1 calc R
C9 C 0.4435(12) 1.0786(11) 0.7570(6) 0.0333(17) Uani 1 1 d .
H9 H 0.4348 1.1970 0.7789 0.040 Uiso 1 1 calc R
C10 C 0.4646(12) 0.9121(11) 0.8213(6) 0.0364(18) Uani 1 1 d .
H10 H 0.4698 0.9184 0.8849 0.044 Uiso 1 1 calc R

loop_
_atom_site_aniso_label
_atom_site_aniso_U_11
_atom_site_aniso_U_22
_atom_site_aniso_U_33
_atom_site_aniso_U_23
_atom_site_aniso_U_13
_atom_site_aniso_U_12
I1 0.0230(3) 0.0182(3) 0.0524(4) 0.0031(2) -0.0108(2) -0.00649(19)
F2 0.034(2) 0.021(2) 0.051(3) -0.001(2) -0.012(2) -0.0037(19)
F1 0.035(2) 0.030(2) 0.038(3) 0.0051(19) -0.0079(19) -0.008(2)
C11 0.020(4) 0.017(3) 0.053(5) 0.000(3) -0.012(3) -0.002(3)
C12 0.020(4) 0.021(4) 0.042(5) -0.004(3) -0.008(3) -0.002(3)
C13 0.021(4) 0.029(4) 0.048(5) 0.002(3) -0.011(3) -0.008(3)
O1 0.034(3) 0.018(3) 0.053(4) 0.004(2) -0.013(3) -0.004(2)
O2 0.036(3) 0.026(3) 0.049(4) 0.001(2) -0.005(3) -0.012(2)
N1 0.025(3) 0.019(3) 0.055(5) -0.003(3) -0.006(3) -0.008(3)
C1 0.031(4) 0.025(4) 0.055(5) 0.001(4) -0.013(4) -0.004(3)
C2 0.030(4) 0.025(4) 0.046(5) 0.001(3) -0.012(3) -0.010(3)
C3 0.030(4) 0.013(3) 0.042(5) -0.002(3) -0.009(3) -0.005(3)
C4 0.027(4) 0.025(4) 0.046(5) -0.005(3) -0.007(3) -0.011(3)
C5 0.024(4) 0.032(4) 0.053(5) 0.002(4) -0.010(4) -0.006(3)
C6 0.015(3) 0.019(3) 0.048(5) 0.004(3) -0.010(3) -0.003(3)
C7 0.036(4) 0.022(4) 0.041(5) -0.003(3) -0.009(3) -0.012(3)
C8 0.036(4) 0.023(4) 0.045(5) -0.002(3) -0.012(4) -0.008(3)
C9 0.035(4) 0.020(4) 0.046(5) -0.005(3) -0.008(3) -0.011(3)
C10 0.039(4) 0.020(4) 0.049(5) -0.004(3) -0.015(4) -0.009(3)

loop_
_atom_type_symbol
_atom_type_description
_atom_type_scat_dispersion_real
_atom_type_scat_dispersion_imag
_atom_type_scat_source
C C 0.0033 0.0016 'International Tables Vol C Tables 4.2.6.8 and 6.1.1.4'
H H 0.0000 0.0000 'International Tables Vol C Tables 4.2.6.8 and 6.1.1.4'
N N 0.0061 0.0033 'International Tables Vol C Tables 4.2.6.8 and 6.1.1.4'
O O 0.0106 0.0060 'International Tables Vol C Tables 4.2.6.8 and 6.1.1.4'
F F 0.0171 0.0103 'International Tables Vol C Tables 4.2.6.8 and 6.1.1.4'
I I -0.4742 1.8119 'International Tables Vol C Tables 4.2.6.8 and 6.1.1.4'

loop_
_geom_angle_atom_site_label_1
_geom_angle_atom_site_label_2
_geom_angle_atom_site_label_3
_geom_angle
_geom_angle_site_symmetry_1
_geom_angle_site_symmetry_3
C13 C11 C12 118.0(7) . .
C13 C11 I1 120.0(6) . .
C12 C11 I1 121.8(6) . .
F2 C12 C13 117.6(7) . 2_756
F2 C12 C11 121.3(6) . .
C13 C12 C11 121.1(7) 2_756 .
F1 C13 C11 120.5(7) . .
F1 C13 C12 118.6(7) . 2_756
C11 C13 C12 120.9(7) . 2_756
C2 O1 H1D 106(6) . .
C8 N1 C9 116.2(6) . .
C2 C1 H1A 109.5 . .
C2 C1 H1B 109.5 . .
H1A C1 H1B 109.5 . .
C2 C1 H1C 109.5 . .
H1A C1 H1C 109.5 . .
H1B C1 H1C 109.5 . .
O1 C2 C3 121.0(7) . .
O1 C2 C1 114.0(6) . .
C3 C2 C1 125.0(7) . .
C2 C3 C4 119.2(6) . .
C2 C3 C6 120.9(7) . .
C4 C3 C6 119.9(6) . .
O2 C4 C3 120.8(6) . .
O2 C4 C5 118.5(7) . .
C3 C4 C5 120.7(6) . .
C4 C5 H5A 109.5 . .
C4 C5 H5B 109.5 . .
H5A C5 H5B 109.5 . .
C4 C5 H5C 109.5 . .
H5A C5 H5C 109.5 . .
H5B C5 H5C 109.5 . .
C7 C6 C10 117.3(7) . .
C7 C6 C3 120.1(7) . .
C10 C6 C3 122.6(7) . .
C6 C7 C8 119.7(7) . .
C6 C7 H7 120.1 . .
C8 C7 H7 120.1 . .
N1 C8 C7 123.8(8) . .
N1 C8 H8 118.1 . .
C7 C8 H8 118.1 . .
N1 C9 C10 124.1(7) . .
N1 C9 H9 117.9 . .
C10 C9 H9 117.9 . .
C6 C10 C9 118.8(7) . .
C6 C10 H10 120.6 . .
C9 C10 H10 120.6 . .

loop_
_geom_bond_atom_site_label_1
_geom_bond_atom_site_label_2
_geom_bond_distance
_geom_bond_site_symmetry_2
I1 C11 2.126(7) .
F2 C12 1.353(9) .
F1 C13 1.351(9) .
C11 C13 1.376(11) .
C11 C12 1.379(11) .
C12 C13 1.379(10) 2_756
C13 C12 1.379(10) 2_756
O1 C2 1.323(9) .
O1 H1D 0.90(2) .
O2 C4 1.266(9) .
N1 C8 1.330(10) .
N1 C9 1.331(10) .
C1 C2 1.494(10) .
C1 H1A 0.9800 .
C1 H1B 0.9800 .
C1 H1C 0.9800 .
C2 C3 1.382(10) .
C3 C4 1.438(10) .
C3 C6 1.511(9) .
C4 C5 1.498(10) .
C5 H5A 0.9800 .
C5 H5B 0.9800 .
C5 H5C 0.9800 .
C6 C7 1.374(11) .
C6 C10 1.389(10) .
C7 C8 1.393(10) .
C7 H7 0.9500 .
C8 H8 0.9500 .
C9 C10 1.397(10) .
C9 H9 0.9500 .
C10 H10 0.9500 .
